data_1100690
loop_
_publ_author_name
'Hemissi, Han\`ene'
'Abid, Sonia'
'Rzaigui, Mohamed'

_publ_section_title
;
Structural Characterization of a New Organic Cyclotetraphosphate, 
[C~4~H~8~N~2~H~4~]~2~P~4~O~12~&#x00B7;4H~2~O
;
_journal_name_full
;
Analytical Sciences: X-ray Structure Analysis Online
;
_journal_page_first x1
_journal_page_last x2
_journal_paper_doi 10.2116/analscix.20.x1
_journal_volume 20
_journal_year 2004
_chemical_formula_moiety 'C4 H16 N2 O8 P2'
_chemical_formula_sum 'C8 H32 N4 O16 P4'
_chemical_formula_weight 564.25
_space_group_IT_number 2
_symmetry_cell_setting triclinic
_symmetry_space_group_name_Hall '-P 1'
_symmetry_space_group_name_H-M 'P -1'
_cell_angle_alpha 98.17(2)
_cell_angle_beta 109.89(2)
_cell_angle_gamma 82.79(2)
_cell_formula_units_Z 1
_cell_length_a 7.733(3)
_cell_length_b 10.511(2)
_cell_length_c 7.715(2)
_cell_measurement_reflns_used 25
_cell_measurement_temperature 296.2
_cell_measurement_theta_max 10.0
_cell_measurement_theta_min 8.0
_cell_volume 581.7(3)
_diffrn_ambient_temperature 296
_diffrn_measurement_device MACH3
_diffrn_measurement_method \w-2\q
_diffrn_orient_matrix_UB_11 -0.09465
_diffrn_orient_matrix_UB_12 0.06406
_diffrn_orient_matrix_UB_13 -0.03452
_diffrn_orient_matrix_UB_21 -0.09901
_diffrn_orient_matrix_UB_22 0.07207
_diffrn_orient_matrix_UB_23 -0.00769
_diffrn_orient_matrix_UB_31 -0.01678
_diffrn_orient_matrix_UB_32 0.00174
_diffrn_orient_matrix_UB_33 0.13405
_diffrn_radiation_detector 'scintillation counter'
_diffrn_radiation_monochromator graphite
_diffrn_radiation_source 'X-ray tube'
_diffrn_radiation_type 'Ag K\a'
_diffrn_radiation_wavelength 0.5608
_diffrn_reflns_av_R_equivalents 0.01750
_diffrn_reflns_av_sigmaI/netI 0.048
_diffrn_reflns_limit_h_max 11
_diffrn_reflns_limit_h_min -11
_diffrn_reflns_limit_k_max 0
_diffrn_reflns_limit_k_min -15
_diffrn_reflns_limit_l_max 11
_diffrn_reflns_limit_l_min -11
_diffrn_reflns_number 4351
_diffrn_reflns_reduction_process 'Lp corrections applied'
_diffrn_reflns_theta_max 24.96
_diffrn_reflns_theta_min 2.22
_diffrn_standards_decay_% 0.16
_diffrn_standards_interval_count 0
_diffrn_standards_number 2
_exptl_crystal_colour colourless
_exptl_crystal_density_diffrn 1.611
_exptl_crystal_description parallelipedic
_exptl_crystal_size_max 0.35
_exptl_crystal_size_mid 0.1
_exptl_crystal_size_min 0.09
_reflns_number_gt 3006
_reflns_number_total 4154
_reflns_threshold_expression I>3.00\s(I)
_cod_depositor_comments
;
Changed the order of tags in '_atom_site' loop after consulting the original 
paper. Also, added Hall spacegroup symbol.

Antanas Vaitkus,
2015-03-19
;
_cod_database_code 1100690

loop_
_symmetry_equiv_pos_as_xyz
'   +x,   +y,   +z'
'   -x,   -y,   -z'

loop_
_atom_site_label
_atom_site_fract_x
_atom_site_fract_y
_atom_site_fract_z
_atom_site_U_iso_or_equiv
_atom_site_occupancy
_atom_site_adp_type
_atom_site_calc_flag
_atom_site_refinement_flags
_atom_site_calc_attached_atom
P1 0.93565(4) 0.89152(3) 0.64530(4) 0.01933(7) 1.000 Uani d ? ?
P2 0.90377(4) 1.17329(3) 0.65185(4) 0.02008(7) 1.000 Uani d ? ?
O1 0.4189(1) 0.33846(10) 0.6247(2) 0.0478(3) 1.000 Uani d ? ?
O2 0.7023(2) 0.41156(11) 1.2787(2) 0.0669(4) 1.000 Uani d ? ?
O3 0.80308(13) 0.81769(8) 0.68154(12) 0.0287(2) 1.000 Uani d ? ?
O4 1.12406(12) 0.90031(8) 0.77608(12) 0.0295(2) 1.000 Uani d ? ?
O5 0.93907(12) 0.83641(8) 0.44183(11) 0.0258(2) 1.000 Uani d ? ?
O6 0.83309(12) 1.03229(8) 0.60463(12) 0.0264(2) 1.000 Uani d ? ?
O7 0.99873(13) 1.20006(9) 0.85367(12) 0.0309(2) 1.000 Uani d ? ?
O8 0.74636(13) 1.26155(8) 0.55865(13) 0.0331(3) 1.000 Uani d ? ?
N1 0.9250(2) 0.40893(10) 1.0720(2) 0.0372(3) 1.000 Uani d ? ?
N2 0.6554(1) 0.94668(10) 0.9462(1) 0.0281(3) 1.000 Uani d ? ?
C1 0.8036(2) 0.5007(1) 0.9447(2) 0.0445(4) 1.000 Uani d ? ?
C2 0.8955(3) 0.53745(13) 0.8201(2) 0.0460(4) 1.000 Uani d ? ?
C3 0.5631(2) 0.86698(12) 1.0270(2) 0.0317(3) 1.000 Uani d ? ?
C4 0.4766(2) 0.9517(1) 1.1558(2) 0.0328(4) 1.000 Uani d ? ?
H1 0.5364 0.3117 0.6209 0.020 1.000 Uiso c ? ?
H2 0.3321 0.2845 0.5416 0.020 1.000 Uiso c ? ?
H3 0.7151 0.3516 1.3708 0.056 1.000 Uiso c ? ?
H4 0.6671 0.4912 1.3237 0.052 1.000 Uiso c ? ?
H5 0.8610 0.3954 1.1602 0.040 1.000 Uiso c ? ?
H6 0.9549 0.3325 1.0013 0.037 1.000 Uiso c ? ?
H7 0.7531 0.5746 1.0113 0.039 1.000 Uiso c ? ?
H8 0.6938 0.4544 0.8746 0.041 1.000 Uiso c ? ?
H9 0.8273 0.5995 0.7481 0.040 1.000 Uiso c ? ?
H10 0.9186 0.4668 0.7433 0.038 1.000 Uiso c ? ?
H11 0.7178 0.8959 0.8614 0.038 1.000 Uiso c ? ?
H12 0.7479 0.9847 1.0439 0.029 1.000 Uiso c ? ?
H13 0.4646 0.8256 0.9215 0.035 1.000 Uiso c ? ?
H14 0.6578 0.8099 1.0983 0.033 1.000 Uiso c ? ?
H15 0.4103 0.8983 1.2099 0.039 1.000 Uiso c ? ?
H16 0.5769 1.0051 1.2543 0.036 1.000 Uiso c ? ?

loop_
_atom_type_symbol
_atom_type_oxidation_number
_atom_type_number_in_cell
_atom_type_scat_dispersion_real
_atom_type_scat_dispersion_imag
_atom_type_scat_source
C 0 8 0.000 0.000
;International Tables for Crystallography
(1992, Vol. C, Table 6.1.1.2)
;
N 0 4 0.000 0.000
;International Tables for Crystallography
(1992, Vol. C, Table 6.1.1.2)
;
P 0 4 0.000 0.000
;International Tables for Crystallography
(1992, Vol. C, Table 6.1.1.2)
;
O 0 16 0.000 0.000
;International Tables for Crystallography
(1992, Vol. C, Table 6.1.1.2)
;
H 0 32 0.000 0.000
;International Tables for Crystallography
(1992, Vol. C, Table 6.1.1.2)
;
